data_7127063
loop_
_publ_author_name
'Andr\'es Cast\'an, Jos\'e Mar\'ia'
'Dalinot, Cl\'ement'
'Dayneko, Sergey'
'Abad Galan, Laura'
'Sim\'on Marqu\'es, Pablo'
'Al\'ev\^eque, Olivier'
'Allain, Magali'
'Maury, Olivier'
'Favereau, Ludovic'
'Blanchard, Philippe'
'Welch, Gregory C.'
'Cabanetos, Cl\'ement'

_publ_section_title
;
 Synthesis, characterization and use of benzothioxanthene imide based
 dimers.
;
_journal_issue 70
_journal_name_full 'Chemical communications (Cambridge, England)'
_journal_page_first 10131
_journal_page_last 10134
_journal_paper_doi 10.1039/d0cc04556j
_journal_volume 56
_journal_year 2020
_chemical_formula_moiety 'C46 H36 N2 O8 S2, C H Cl3'
_chemical_formula_sum 'C47 H37 Cl3 N2 O8 S2'
_chemical_formula_weight 928.25
_space_group_IT_number 2
_space_group_name_Hall '-P 1'
_space_group_name_H-M_alt 'P -1'
_symmetry_cell_setting triclinic
_symmetry_Int_Tables_number 2
_symmetry_space_group_name_Hall '-P 1'
_symmetry_space_group_name_H-M 'P -1'
_atom_sites_solution_hydrogens geom
_atom_sites_solution_primary dual
_atom_sites_solution_secondary difmap
_audit_creation_date 2019-10-02T12:01:49-00:00
_audit_creation_method 'WinGX routine CIF_UPDATE'
_audit_update_record
;
2020-06-29 deposited with the CCDC.	2020-08-10 downloaded from the CCDC.
;
_cell_angle_alpha 85.675(5)
_cell_angle_beta 86.516(5)
_cell_angle_gamma 74.883(5)
_cell_formula_units_Z 2
_cell_length_a 10.6018(7)
_cell_length_b 13.9495(8)
_cell_length_c 15.1107(9)
_cell_measurement_reflns_used 3481
_cell_measurement_temperature 150.0(2)
_cell_measurement_theta_max 71.683
_cell_measurement_theta_min 3.238
_cell_volume 2149.3(2)
_computing_cell_refinement 'CrysAlisPro 1.171.40.45a (Rigaku OD, 2019)'
_computing_data_collection 'CrysAlisPro 1.171.40.45a (Rigaku OD, 2019)'
_computing_data_reduction 'CrysAlisPro 1.171.40.45a (Rigaku OD, 2019)'
_computing_molecular_graphics 'DIAMOND 3.2k (Crystal Impact GbR, 2014)'
_computing_publication_material 'WinGX publication routines (Farrugia, V2018)'
_computing_structure_refinement 'SHELXL-2018/3 (Sheldrick, 2018)'
_computing_structure_solution 'SHELXT-2018/2 (Sheldrick, 2018)'
_diffrn_ambient_temperature 150.00(10)
_diffrn_detector_area_resol_mean 5.199
_diffrn_measured_fraction_theta_full 0.978
_diffrn_measured_fraction_theta_max 0.946
_diffrn_measurement_device_type 'SuperNova, Single source at offset, AtlasS2'
_diffrn_measurement_method '\w scans'
_diffrn_radiation_monochromator mirror
_diffrn_radiation_type CuK\a
_diffrn_radiation_wavelength 1.54184
_diffrn_reflns_av_R_equivalents 0.0504
_diffrn_reflns_av_unetI/netI 0.0723
_diffrn_reflns_Laue_measured_fraction_full 0.978
_diffrn_reflns_Laue_measured_fraction_max 0.946
_diffrn_reflns_limit_h_max 11
_diffrn_reflns_limit_h_min -12
_diffrn_reflns_limit_k_max 16
_diffrn_reflns_limit_k_min -17
_diffrn_reflns_limit_l_max 18
_diffrn_reflns_limit_l_min -18
_diffrn_reflns_number 15603
_diffrn_reflns_point_group_measured_fraction_full 0.978
_diffrn_reflns_point_group_measured_fraction_max 0.946
_diffrn_reflns_theta_full 67.684
_diffrn_reflns_theta_max 72.146
_diffrn_reflns_theta_min 2.935
_exptl_absorpt_coefficient_mu 3.321
_exptl_absorpt_correction_T_max 1
_exptl_absorpt_correction_T_min 0.85879
_exptl_absorpt_correction_type multi-scan
_exptl_absorpt_process_details
;
        CrysAlisPro 1.171.40.45a (Rigaku Oxford Diffraction, 2019)
        Empirical absorption correction using spherical harmonics,
 implemented in SCALE3 ABSPACK scaling algorithm.
;
_exptl_crystal_colour yellow
_exptl_crystal_density_diffrn 1.434
_exptl_crystal_description needle
_exptl_crystal_F_000 960
_exptl_crystal_size_max 0.343
_exptl_crystal_size_mid 0.04
_exptl_crystal_size_min 0.023
_refine_diff_density_max 0.62
_refine_diff_density_min -0.53
_refine_diff_density_rms 0.074
_refine_ls_extinction_method none
_refine_ls_goodness_of_fit_ref 1.052
_refine_ls_hydrogen_treatment constr
_refine_ls_matrix_type full
_refine_ls_number_parameters 565
_refine_ls_number_reflns 8018
_refine_ls_number_restraints 0
_refine_ls_restrained_S_all 1.052
_refine_ls_R_factor_all 0.0986
_refine_ls_R_factor_gt 0.0766
_refine_ls_shift/su_max 0
_refine_ls_shift/su_mean 0
_refine_ls_structure_factor_coef Fsqd
_refine_ls_weighting_details 'w=1/[\s^2^(Fo^2^)+(0.0801P)^2^+3.4115P] where P=(Fo^2^+2Fc^2^)/3'
_refine_ls_weighting_scheme calc
_refine_ls_wR_factor_gt 0.192
_refine_ls_wR_factor_ref 0.2057
_reflns_Friedel_coverage 0
_reflns_number_gt 5929
_reflns_number_total 8018
_reflns_threshold_expression 'I > 2\s(I)'
_cod_data_source_file d0cc04556j2.cif
_cod_data_source_block platon_sq
_cod_depositor_comments 'Adding full bibliography for 7127062--7127065.cif.'
_cod_database_code 7127063
_shelx_shelxl_version_number 2018/3

loop_
_symmetry_equiv_pos_as_xyz
'x, y, z'
'-x, -y, -z'

loop_
_atom_site_label
_atom_site_type_symbol
_atom_site_fract_x
_atom_site_fract_y
_atom_site_fract_z
_atom_site_U_iso_or_equiv
_atom_site_adp_type
_atom_site_occupancy
_atom_site_site_symmetry_order
_atom_site_calc_flag
_atom_site_refinement_flags_posn
_atom_site_refinement_flags_adp
_atom_site_refinement_flags_occupancy
_atom_site_disorder_assembly
_atom_site_disorder_group
C1 C 0.3030(4) 0.9459(3) 0.4907(3) 0.0345(9) Uani 1 1 d . . . . .
C2 C 0.4013(4) 0.9298(3) 0.5512(3) 0.0376(9) Uani 1 1 d . . . . .
H2 H 0.470206 0.872736 0.549521 0.045 Uiso 1 1 calc R U . . .
C3 C 0.3973(4) 0.9977(3) 0.6134(3) 0.0396(10) Uani 1 1 d . . . . .
H3 H 0.462237 0.986937 0.654423 0.048 Uiso 1 1 calc R U . . .
C4 C 0.2939(5) 1.0826(3) 0.6136(3) 0.0408(10) Uani 1 1 d . . . . .
H4 H 0.290113 1.129441 0.655036 0.049 Uiso 1 1 calc R U . . .
C5 C 0.1974(5) 1.0987(3) 0.5537(3) 0.0397(10) Uani 1 1 d . . . . .
H5 H 0.129832 1.156565 0.555542 0.048 Uiso 1 1 calc R U . . .
C6 C 0.1966(4) 1.0308(3) 0.4894(3) 0.0347(9) Uani 1 1 d . . . . .
C7 C 0.0921(4) 1.0488(3) 0.4250(3) 0.0335(9) Uani 1 1 d . . . . .
C8 C 0.0936(4) 0.9817(3) 0.3571(3) 0.0312(8) Uani 1 1 d . . . . .
C9 C 0.1891(4) 0.8901(3) 0.3468(3) 0.0314(8) Uani 1 1 d . . . . .
C10 C 0.1864(4) 0.8290(3) 0.2793(3) 0.0356(9) Uani 1 1 d . . . . .
C11 C 0.0905(4) 0.8588(3) 0.2160(3) 0.0381(10) Uani 1 1 d . . . . .
H11 H 0.091431 0.819366 0.168921 0.046 Uiso 1 1 calc R U . . .
C12 C -0.0056(4) 0.9468(3) 0.2234(3) 0.0362(9) Uani 1 1 d . . . . .
C13 C -0.0067(4) 1.0068(3) 0.2942(3) 0.0334(9) Uani 1 1 d . . . . .
C14 C -0.1110(4) 1.0929(3) 0.3015(3) 0.0328(9) Uani 1 1 d . . . . .
C15 C -0.1127(4) 1.1539(3) 0.3692(3) 0.0339(9) Uani 1 1 d . . . . .
H15 H -0.182003 1.210034 0.37555 0.041 Uiso 1 1 calc R U . . .
C16 C -0.0120(4) 1.1325(3) 0.4284(3) 0.0357(9) Uani 1 1 d . . . . .
H16 H -0.014769 1.176444 0.472258 0.043 Uiso 1 1 calc R U . . .
C17 C -0.2197(4) 1.1167(3) 0.2403(3) 0.0343(9) Uani 1 1 d . . . . .
C18 C -0.1032(5) 0.9756(3) 0.1531(3) 0.0417(10) Uani 1 1 d . . . . .
C19 C -0.3013(5) 1.0960(4) 0.0935(4) 0.0525(13) Uani 1 1 d . . . . .
H19A H -0.370421 1.150062 0.117644 0.063 Uiso 0.544(11) 1 calc R U P A 1
H19B H -0.266745 1.05198 0.045209 0.063 Uiso 0.456(11) 1 calc R U P A 2
C20A C -0.2416(11) 1.1408(7) 0.0161(6) 0.059(3) Uani 0.544(11) 1 d . . P A 1
H20A H -0.309481 1.170239 -0.02537 0.071 Uiso 0.544(11) 1 calc R U P A 1
H20B H -0.17871 1.087942 -0.013213 0.071 Uiso 0.544(11) 1 calc R U P A 1
C20B C -0.2938(12) 1.2053(9) 0.0529(8) 0.057(4) Uani 0.456(11) 1 d . . P A 2
H20C H -0.340179 1.219211 -0.001925 0.068 Uiso 0.456(11) 1 calc R U P A 2
H20D H -0.340799 1.25359 0.094105 0.068 Uiso 0.456(11) 1 calc R U P A 2
C21 C -0.1716(9) 1.2213(5) 0.0351(5) 0.084(2) Uani 1 1 d . . . . .
H21A H -0.235258 1.279834 0.053251 0.126 Uiso 0.544(11) 1 calc R U P A 1
H21B H -0.124493 1.23759 -0.017718 0.126 Uiso 0.544(11) 1 calc R U P A 1
H21C H -0.111564 1.196287 0.081626 0.126 Uiso 0.544(11) 1 calc R U P A 1
H21D H -0.133802 1.227706 0.089829 0.126 Uiso 0.456(11) 1 calc R U P A 2
H21E H -0.179173 1.281207 -0.002148 0.126 Uiso 0.456(11) 1 calc R U P A 2
H21F H -0.116577 1.166094 0.005331 0.126 Uiso 0.456(11) 1 calc R U P A 2
C22A C -0.3695(9) 1.0176(8) 0.0690(7) 0.054(3) Uani 0.544(11) 1 d . . P A 1
H22A H -0.436014 1.048793 0.027047 0.065 Uiso 0.544(11) 1 calc R U P A 1
H22B H -0.305614 0.965859 0.039086 0.065 Uiso 0.544(11) 1 calc R U P A 1
C22B C -0.4295(11) 1.0805(9) 0.1163(10) 0.059(4) Uani 0.456(11) 1 d . . P A 2
H22C H -0.484492 1.103835 0.065955 0.071 Uiso 0.456(11) 1 calc R U P A 2
H22D H -0.468215 1.120719 0.165432 0.071 Uiso 0.456(11) 1 calc R U P A 2
C23 C -0.4293(8) 0.9722(5) 0.1419(5) 0.080(2) Uani 1 1 d . . . . .
H23A H -0.362987 0.933107 0.179821 0.12 Uiso 0.544(11) 1 calc R U P A 1
H23B H -0.477457 0.930119 0.119981 0.12 Uiso 0.544(11) 1 calc R U P A 1
H23C H -0.487766 1.022893 0.175079 0.12 Uiso 0.544(11) 1 calc R U P A 1
H23D H -0.422681 0.936658 0.089163 0.12 Uiso 0.456(11) 1 calc R U P A 2
H23E H -0.50903 0.970184 0.17486 0.12 Uiso 0.456(11) 1 calc R U P A 2
H23F H -0.356149 0.941885 0.177907 0.12 Uiso 0.456(11) 1 calc R U P A 2
C24 C 0.2268(4) 0.5359(3) 0.4579(3) 0.0354(9) Uani 1 1 d . . . . .
C25 C 0.1483(4) 0.5322(3) 0.5343(3) 0.0429(10) Uani 1 1 d . . . . .
H25 H 0.067413 0.577966 0.540332 0.051 Uiso 1 1 calc R U . . .
C26 C 0.1907(5) 0.4605(4) 0.6011(3) 0.0477(11) Uani 1 1 d . . . . .
H26 H 0.138695 0.457025 0.652464 0.057 Uiso 1 1 calc R U . . .
C27 C 0.3133(5) 0.3929(4) 0.5909(3) 0.0453(11) Uani 1 1 d . . . . .
H27 H 0.341965 0.343041 0.635054 0.054 Uiso 1 1 calc R U . . .
C28 C 0.3916(4) 0.3997(3) 0.5159(3) 0.0416(10) Uani 1 1 d . . . . .
H28 H 0.474879 0.356736 0.512223 0.05 Uiso 1 1 calc R U . . .
C29 C 0.3501(4) 0.4693(3) 0.4449(3) 0.0362(9) Uani 1 1 d . . . . .
C30 C 0.4332(4) 0.4750(3) 0.3640(3) 0.0344(9) Uani 1 1 d . . . . .
C31 C 0.4108(4) 0.5636(3) 0.3051(3) 0.0337(9) Uani 1 1 d . . . . .
C32 C 0.2999(4) 0.6457(3) 0.3133(3) 0.0321(8) Uani 1 1 d . . . . .
C33 C 0.2925(4) 0.7356(3) 0.2658(3) 0.0332(9) Uani 1 1 d . . . . .
C34 C 0.3897(4) 0.7418(3) 0.2001(3) 0.0343(9) Uani 1 1 d . . . . .
H34 H 0.385094 0.801737 0.167466 0.041 Uiso 1 1 calc R U . . .
C35 C 0.4920(4) 0.6603(3) 0.1832(3) 0.0339(9) Uani 1 1 d . . . . .
C36 C 0.5054(4) 0.5714(3) 0.2372(3) 0.0309(8) Uani 1 1 d . . . . .
C37 C 0.6159(4) 0.4916(3) 0.2213(3) 0.0355(9) Uani 1 1 d . . . . .
C38 C 0.6299(4) 0.4050(3) 0.2752(3) 0.0439(11) Uani 1 1 d . . . . .
H38 H 0.7001 0.350655 0.264287 0.053 Uiso 1 1 calc R U . . .
C39 C 0.5411(5) 0.3978(3) 0.3454(3) 0.0431(11) Uani 1 1 d . . . . .
H39 H 0.554768 0.338979 0.381058 0.052 Uiso 1 1 calc R U . . .
C40 C 0.5872(4) 0.6700(3) 0.1092(3) 0.0370(9) Uani 1 1 d . . . . .
C41 C 0.7138(4) 0.4994(3) 0.1508(3) 0.0392(10) Uani 1 1 d . . . . .
C42 C 0.7943(5) 0.5977(4) 0.0257(3) 0.0461(11) Uani 1 1 d . . . . .
H42A H 0.863049 0.535231 0.029515 0.055 Uiso 0.578(10) 1 calc R U P B 3
H42B H 0.759532 0.662558 -0.005648 0.055 Uiso 0.422(10) 1 calc R U P B 4
C43A C 0.7428(9) 0.6063(8) -0.0647(6) 0.057(3) Uani 0.578(10) 1 d . . P B 3
H43A H 0.813114 0.607588 -0.108546 0.068 Uiso 0.578(10) 1 calc R U P B 3
H43B H 0.676273 0.66858 -0.072307 0.068 Uiso 0.578(10) 1 calc R U P B 3
C43B C 0.8108(13) 0.5188(10) -0.0464(8) 0.055(4) Uani 0.422(10) 1 d . . P B 4
H43C H 0.867483 0.534297 -0.095176 0.066 Uiso 0.422(10) 1 calc R U P B 4
H43D H 0.8523 0.45333 -0.020345 0.066 Uiso 0.422(10) 1 calc R U P B 4
C44 C 0.6818(8) 0.5173(7) -0.0817(5) 0.097(3) Uani 1 1 d . . . . .
H44A H 0.713996 0.462542 -0.039581 0.145 Uiso 0.578(10) 1 calc R U P B 3
H44B H 0.706321 0.49648 -0.140837 0.145 Uiso 0.578(10) 1 calc R U P B 3
H44C H 0.588264 0.538884 -0.074993 0.145 Uiso 0.578(10) 1 calc R U P B 3
H44D H 0.630379 0.492314 -0.035537 0.145 Uiso 0.422(10) 1 calc R U P B 4
H44E H 0.696766 0.474983 -0.130591 0.145 Uiso 0.422(10) 1 calc R U P B 4
H44F H 0.636002 0.583525 -0.101523 0.145 Uiso 0.422(10) 1 calc R U P B 4
C45A C 0.8591(10) 0.6801(8) 0.0455(7) 0.063(3) Uani 0.578(10) 1 d . . P B 3
H45A H 0.933945 0.676579 0.004493 0.076 Uiso 0.578(10) 1 calc R U P B 3
H45B H 0.797382 0.743906 0.03315 0.076 Uiso 0.578(10) 1 calc R U P B 3
C45B C 0.9238(12) 0.6022(9) 0.0601(9) 0.052(3) Uani 0.422(10) 1 d . . P B 4
H45C H 0.977311 0.622275 0.011499 0.062 Uiso 0.422(10) 1 calc R U P B 4
H45D H 0.969799 0.536569 0.083552 0.062 Uiso 0.422(10) 1 calc R U P B 4
C46 C 0.9028(8) 0.6780(6) 0.1351(5) 0.084(2) Uani 1 1 d . . . . .
H46A H 0.828247 0.696996 0.175363 0.126 Uiso 0.578(10) 1 calc R U P B 3
H46B H 0.956457 0.72357 0.136863 0.126 Uiso 0.578(10) 1 calc R U P B 3
H46C H 0.952614 0.611953 0.15233 0.126 Uiso 0.578(10) 1 calc R U P B 3
H46D H 0.853531 0.742237 0.112819 0.126 Uiso 0.422(10) 1 calc R U P B 4
H46E H 0.986233 0.682646 0.153049 0.126 Uiso 0.422(10) 1 calc R U P B 4
H46F H 0.855899 0.65525 0.185235 0.126 Uiso 0.422(10) 1 calc R U P B 4
N1 N -0.2065(4) 1.0592(2) 0.1661(3) 0.0395(8) Uani 1 1 d . . . . .
N2 N 0.6942(4) 0.5884(3) 0.0972(2) 0.0374(8) Uani 1 1 d . . . . .
O1 O 0.3075(3) 0.7626(2) 0.4715(2) 0.0386(7) Uani 1 1 d . . . . .
O2 O 0.4420(3) 0.8410(2) 0.3664(2) 0.0421(7) Uani 1 1 d . . . . .
O3 O -0.3159(3) 1.1850(2) 0.2523(2) 0.0400(7) Uani 1 1 d . . . . .
O4 O -0.0937(4) 0.9288(3) 0.0882(2) 0.0581(10) Uani 1 1 d . . . . .
O5 O 0.1129(3) 0.5629(2) 0.3076(2) 0.0419(7) Uani 1 1 d . . . . .
O6 O 0.0695(3) 0.7047(2) 0.4017(2) 0.0421(7) Uani 1 1 d . . . . .
O7 O 0.5734(4) 0.7453(2) 0.0615(2) 0.0548(9) Uani 1 1 d . . . . .
O8 O 0.8104(3) 0.4309(2) 0.1382(2) 0.0522(9) Uani 1 1 d . . . . .
S1 S 0.32176(9) 0.85010(7) 0.41871(7) 0.0331(2) Uani 1 1 d . . . . .
S2 S 0.16010(10) 0.61813(7) 0.36895(7) 0.0344(2) Uani 1 1 d . . . . .

loop_
_atom_site_aniso_label
_atom_site_aniso_U_11
_atom_site_aniso_U_22
_atom_site_aniso_U_33
_atom_site_aniso_U_23
_atom_site_aniso_U_13
_atom_site_aniso_U_12
C1 0.032(2) 0.033(2) 0.039(2) -0.0021(16) -0.0028(17) -0.0096(16)
C2 0.036(2) 0.035(2) 0.041(2) -0.0029(17) -0.0071(18) -0.0048(17)
C3 0.040(2) 0.041(2) 0.039(2) -0.0028(18) -0.0099(18) -0.0112(19)
C4 0.044(2) 0.037(2) 0.045(3) -0.0074(18) -0.0061(19) -0.0126(19)
C5 0.046(2) 0.029(2) 0.043(2) -0.0039(17) -0.0092(19) -0.0057(18)
C6 0.036(2) 0.0277(19) 0.039(2) 0.0003(16) -0.0039(17) -0.0051(16)
C7 0.036(2) 0.0286(19) 0.034(2) -0.0037(16) -0.0045(17) -0.0037(16)
C8 0.037(2) 0.0229(17) 0.031(2) -0.0002(15) -0.0025(16) -0.0038(15)
C9 0.030(2) 0.0257(18) 0.036(2) -0.0005(15) -0.0088(16) -0.0017(15)
C10 0.037(2) 0.0245(18) 0.041(2) -0.0036(16) -0.0078(17) 0.0027(16)
C11 0.046(2) 0.0252(19) 0.038(2) -0.0062(16) -0.0114(19) 0.0039(17)
C12 0.039(2) 0.0277(19) 0.037(2) -0.0028(16) -0.0141(18) 0.0018(17)
C13 0.037(2) 0.0205(17) 0.040(2) -0.0025(15) -0.0032(17) -0.0002(15)
C14 0.035(2) 0.0248(18) 0.035(2) 0.0007(15) -0.0055(17) -0.0016(16)
C15 0.038(2) 0.0217(17) 0.037(2) -0.0036(15) -0.0012(17) 0.0017(15)
C16 0.040(2) 0.0270(19) 0.038(2) -0.0025(16) -0.0047(18) -0.0042(17)
C17 0.035(2) 0.0256(19) 0.040(2) -0.0007(16) -0.0070(17) -0.0024(16)
C18 0.042(2) 0.032(2) 0.044(3) -0.0090(18) -0.0127(19) 0.0054(18)
C19 0.048(3) 0.043(3) 0.059(3) -0.013(2) -0.023(2) 0.009(2)
C20A 0.078(7) 0.045(5) 0.040(5) 0.004(4) -0.020(5) 0.014(5)
C20B 0.054(7) 0.051(7) 0.054(7) -0.006(5) -0.024(6) 0.013(5)
C21 0.123(7) 0.063(4) 0.066(4) 0.001(3) 0.005(4) -0.026(4)
C22A 0.042(5) 0.063(6) 0.058(6) -0.011(5) -0.013(4) -0.008(4)
C22B 0.045(6) 0.050(7) 0.079(9) -0.015(6) -0.018(6) 0.002(5)
C23 0.092(5) 0.074(4) 0.083(5) -0.015(4) -0.027(4) -0.030(4)
C24 0.036(2) 0.0283(19) 0.040(2) -0.0055(16) -0.0062(17) -0.0024(16)
C25 0.035(2) 0.044(2) 0.048(3) -0.005(2) -0.0049(19) -0.0048(19)
C26 0.042(3) 0.054(3) 0.047(3) -0.003(2) 0.001(2) -0.013(2)
C27 0.045(3) 0.044(2) 0.046(3) 0.005(2) -0.009(2) -0.011(2)
C28 0.037(2) 0.031(2) 0.053(3) 0.0032(18) -0.0045(19) -0.0016(17)
C29 0.032(2) 0.0254(18) 0.049(3) -0.0037(17) -0.0053(18) -0.0027(16)
C30 0.029(2) 0.0276(19) 0.043(2) -0.0009(16) -0.0080(17) -0.0001(16)
C31 0.035(2) 0.0255(18) 0.038(2) -0.0040(16) -0.0069(17) -0.0005(16)
C32 0.030(2) 0.0309(19) 0.033(2) -0.0039(15) -0.0073(16) -0.0024(16)
C33 0.031(2) 0.0272(18) 0.037(2) -0.0046(16) -0.0116(16) 0.0041(16)
C34 0.035(2) 0.0239(18) 0.040(2) 0.0011(16) -0.0095(17) 0.0008(16)
C35 0.030(2) 0.0285(19) 0.039(2) -0.0050(16) -0.0050(17) 0.0017(16)
C36 0.033(2) 0.0259(18) 0.032(2) -0.0049(15) -0.0068(16) -0.0011(15)
C37 0.035(2) 0.0282(19) 0.040(2) -0.0053(16) -0.0011(17) -0.0016(16)
C38 0.038(2) 0.0233(19) 0.062(3) -0.0016(18) 0.001(2) 0.0062(17)
C39 0.043(2) 0.030(2) 0.048(3) 0.0062(18) 0.001(2) 0.0021(18)
C40 0.038(2) 0.032(2) 0.038(2) 0.0014(17) -0.0057(18) -0.0035(17)
C41 0.039(2) 0.032(2) 0.043(2) -0.0037(17) -0.0027(19) -0.0013(18)
C42 0.041(2) 0.043(2) 0.048(3) -0.001(2) 0.004(2) -0.0006(19)
C43A 0.048(5) 0.066(6) 0.049(5) -0.008(4) 0.004(4) -0.003(4)
C43B 0.055(7) 0.064(8) 0.041(6) -0.008(5) 0.008(5) -0.005(6)
C44 0.101(6) 0.155(8) 0.050(4) -0.032(4) -0.003(4) -0.053(6)
C45A 0.054(6) 0.067(7) 0.070(7) 0.013(5) -0.008(5) -0.022(5)
C45B 0.047(7) 0.050(7) 0.059(8) -0.006(6) -0.008(6) -0.010(6)
C46 0.089(5) 0.088(5) 0.091(5) -0.008(4) -0.024(4) -0.047(4)
N1 0.041(2) 0.0290(17) 0.043(2) -0.0070(14) -0.0155(16) 0.0063(15)
N2 0.0371(19) 0.0345(18) 0.0375(19) 0.0003(14) -0.0024(15) -0.0042(15)
O1 0.0415(16) 0.0267(13) 0.0430(17) -0.0012(12) -0.0096(13) 0.0008(12)
O2 0.0275(14) 0.0488(17) 0.0480(18) -0.0117(14) -0.0006(13) -0.0040(13)
O3 0.0366(16) 0.0292(14) 0.0476(18) -0.0060(12) -0.0081(13) 0.0060(12)
O4 0.060(2) 0.0472(18) 0.058(2) -0.0214(16) -0.0302(18) 0.0132(16)
O5 0.0386(16) 0.0385(15) 0.0490(18) -0.0056(13) -0.0097(13) -0.0082(13)
O6 0.0288(15) 0.0289(14) 0.062(2) -0.0065(13) -0.0004(13) 0.0055(11)
O7 0.056(2) 0.0410(18) 0.055(2) 0.0095(15) 0.0056(16) 0.0039(15)
O8 0.0467(19) 0.0338(16) 0.063(2) -0.0032(14) 0.0107(16) 0.0093(14)
S1 0.0286(5) 0.0287(5) 0.0383(5) -0.0031(4) -0.0074(4) 0.0009(4)
S2 0.0288(5) 0.0268(5) 0.0442(6) -0.0038(4) -0.0069(4) 0.0008(4)

loop_
_atom_type_symbol
_atom_type_description
_atom_type_scat_dispersion_real
_atom_type_scat_dispersion_imag
_atom_type_scat_source
C C 0.0181 0.0091 'International Tables Vol C Tables 4.2.6.8 and 6.1.1.4'
H H 0 0 'International Tables Vol C Tables 4.2.6.8 and 6.1.1.4'
N N 0.0311 0.018 'International Tables Vol C Tables 4.2.6.8 and 6.1.1.4'
O O 0.0492 0.0322 'International Tables Vol C Tables 4.2.6.8 and 6.1.1.4'
S S 0.3331 0.5567 'International Tables Vol C Tables 4.2.6.8 and 6.1.1.4'
Cl Cl 0.3639 0.7018 'International Tables Vol C Tables 4.2.6.8 and 6.1.1.4'

loop_
_geom_angle_atom_site_label_1
_geom_angle_atom_site_label_2
_geom_angle_atom_site_label_3
_geom_angle
_geom_angle_site_symmetry_1
_geom_angle_site_symmetry_3
_geom_angle_publ_flag
C2 C1 C6 122.6(4) . . ?
C2 C1 S1 114.1(3) . . ?
C6 C1 S1 123.3(3) . . ?
C3 C2 C1 120.4(4) . . ?
C3 C2 H2 119.8 . . ?
C1 C2 H2 119.8 . . ?
C2 C3 C4 118.4(4) . . ?
C2 C3 H3 120.8 . . ?
C4 C3 H3 120.8 . . ?
C5 C4 C3 121.1(4) . . ?
C5 C4 H4 119.5 . . ?
C3 C4 H4 119.5 . . ?
C4 C5 C6 122.5(4) . . ?
C4 C5 H5 118.8 . . ?
C6 C5 H5 118.8 . . ?
C1 C6 C5 115.0(4) . . ?
C1 C6 C7 123.0(4) . . ?
C5 C6 C7 122.1(4) . . ?
C16 C7 C8 117.5(4) . . ?
C16 C7 C6 120.3(4) . . ?
C8 C7 C6 122.2(4) . . ?
C9 C8 C13 116.1(4) . . ?
C9 C8 C7 124.9(4) . . ?
C13 C8 C7 119.0(3) . . ?
C10 C9 C8 122.2(4) . . ?
C10 C9 S1 116.6(3) . . ?
C8 C9 S1 121.2(3) . . ?
C9 C10 C11 120.0(4) . . ?
C9 C10 C33 121.6(4) . . ?
C11 C10 C33 118.1(4) . . ?
C12 C11 C10 120.1(4) . . ?
C12 C11 H11 119.9 . . ?
C10 C11 H11 119.9 . . ?
C11 C12 C13 120.1(4) . . ?
C11 C12 C18 117.7(4) . . ?
C13 C12 C18 122.3(4) . . ?
C12 C13 C14 117.8(4) . . ?
C12 C13 C8 121.4(3) . . ?
C14 C13 C8 120.9(4) . . ?
C15 C14 C13 118.8(4) . . ?
C15 C14 C17 119.7(4) . . ?
C13 C14 C17 121.5(4) . . ?
C14 C15 C16 120.8(4) . . ?
C14 C15 H15 119.6 . . ?
C16 C15 H15 119.6 . . ?
C7 C16 C15 122.9(4) . . ?
C7 C16 H16 118.5 . . ?
C15 C16 H16 118.5 . . ?
O3 C17 N1 121.1(4) . . ?
O3 C17 C14 121.3(4) . . ?
N1 C17 C14 117.6(3) . . ?
O4 C18 N1 121.5(4) . . ?
O4 C18 C12 121.7(4) . . ?
N1 C18 C12 116.8(4) . . ?
C22B C19 N1 113.1(7) . . ?
C20A C19 N1 111.8(6) . . ?
C20A C19 C22A 113.2(7) . . ?
N1 C19 C22A 113.2(5) . . ?
C22B C19 C20B 117.7(7) . . ?
N1 C19 C20B 110.9(5) . . ?
C20A C19 H19A 106 . . ?
N1 C19 H19A 106 . . ?
C22A C19 H19A 106 . . ?
C22B C19 H19B 104.5 . . ?
N1 C19 H19B 104.5 . . ?
C20B C19 H19B 104.5 . . ?
C19 C20A C21 116.4(7) . . ?
C19 C20A H20A 108.2 . . ?
C21 C20A H20A 108.2 . . ?
C19 C20A H20B 108.2 . . ?
C21 C20A H20B 108.2 . . ?
H20A C20A H20B 107.3 . . ?
C21 C20B C19 117.7(8) . . ?
C21 C20B H20C 107.9 . . ?
C19 C20B H20C 107.9 . . ?
C21 C20B H20D 107.9 . . ?
C19 C20B H20D 107.9 . . ?
H20C C20B H20D 107.2 . . ?
C20A C21 H21A 109.5 . . ?
C20A C21 H21B 109.5 . . ?
H21A C21 H21B 109.5 . . ?
C20A C21 H21C 109.5 . . ?
H21A C21 H21C 109.5 . . ?
H21B C21 H21C 109.5 . . ?
C20B C21 H21D 109.5 . . ?
C20B C21 H21E 109.5 . . ?
H21D C21 H21E 109.5 . . ?
C20B C21 H21F 109.5 . . ?
H21D C21 H21F 109.5 . . ?
H21E C21 H21F 109.5 . . ?
C23 C22A C19 115.3(8) . . ?
C23 C22A H22A 108.5 . . ?
C19 C22A H22A 108.5 . . ?
C23 C22A H22B 108.5 . . ?
C19 C22A H22B 108.5 . . ?
H22A C22A H22B 107.5 . . ?
C19 C22B C23 114.4(8) . . ?
C19 C22B H22C 108.7 . . ?
C23 C22B H22C 108.7 . . ?
C19 C22B H22D 108.7 . . ?
C23 C22B H22D 108.7 . . ?
H22C C22B H22D 107.6 . . ?
C22A C23 H23A 109.5 . . ?
C22A C23 H23B 109.5 . . ?
H23A C23 H23B 109.5 . . ?
C22A C23 H23C 109.5 . . ?
H23A C23 H23C 109.5 . . ?
H23B C23 H23C 109.5 . . ?
C22B C23 H23D 109.5 . . ?
C22B C23 H23E 109.5 . . ?
H23D C23 H23E 109.5 . . ?
C22B C23 H23F 109.5 . . ?
H23D C23 H23F 109.5 . . ?
H23E C23 H23F 109.5 . . ?
C25 C24 C29 123.0(4) . . ?
C25 C24 S2 117.9(3) . . ?
C29 C24 S2 118.7(3) . . ?
C26 C25 C24 119.6(4) . . ?
C26 C25 H25 120.2 . . ?
C24 C25 H25 120.2 . . ?
C25 C26 C27 119.2(5) . . ?
C25 C26 H26 120.4 . . ?
C27 C26 H26 120.4 . . ?
C28 C27 C26 120.4(4) . . ?
C28 C27 H27 119.8 . . ?
C26 C27 H27 119.8 . . ?
C27 C28 C29 122.2(4) . . ?
C27 C28 H28 118.9 . . ?
C29 C28 H28 118.9 . . ?
C28 C29 C24 115.5(4) . . ?
C28 C29 C30 122.0(4) . . ?
C24 C29 C30 122.4(4) . . ?
C39 C30 C31 117.8(4) . . ?
C39 C30 C29 120.7(4) . . ?
C31 C30 C29 121.4(3) . . ?
C36 C31 C32 117.5(4) . . ?
C36 C31 C30 118.9(4) . . ?
C32 C31 C30 123.5(4) . . ?
C33 C32 C31 121.7(4) . . ?
C33 C32 S2 121.6(3) . . ?
C31 C32 S2 115.4(3) . . ?
C32 C33 C34 118.8(4) . . ?
C32 C33 C10 124.6(4) . . ?
C34 C33 C10 116.5(4) . . ?
C35 C34 C33 121.0(4) . . ?
C35 C34 H34 119.5 . . ?
C33 C34 H34 119.5 . . ?
C34 C35 C36 119.8(4) . . ?
C34 C35 C40 118.4(4) . . ?
C36 C35 C40 121.9(3) . . ?
C31 C36 C35 120.4(3) . . ?
C31 C36 C37 121.5(4) . . ?
C35 C36 C37 118.1(4) . . ?
C38 C37 C36 118.1(4) . . ?
C38 C37 C41 120.4(4) . . ?
C36 C37 C41 121.5(4) . . ?
C37 C38 C39 121.2(4) . . ?
C37 C38 H38 119.4 . . ?
C39 C38 H38 119.4 . . ?
C30 C39 C38 122.2(4) . . ?
C30 C39 H39 118.9 . . ?
C38 C39 H39 118.9 . . ?
O7 C40 N2 121.3(4) . . ?
O7 C40 C35 121.7(4) . . ?
N2 C40 C35 117.1(4) . . ?
O8 C41 N2 120.4(4) . . ?
O8 C41 C37 121.4(4) . . ?
N2 C41 C37 118.2(4) . . ?
C43A C42 N2 112.5(5) . . ?
N2 C42 C45B 113.8(6) . . ?
C43A C42 C45A 115.2(6) . . ?
N2 C42 C45A 109.8(5) . . ?
N2 C42 C43B 113.0(6) . . ?
C45B C42 C43B 112.7(7) . . ?
C43A C42 H42A 106.2 . . ?
N2 C42 H42A 106.2 . . ?
C45A C42 H42A 106.2 . . ?
N2 C42 H42B 105.5 . . ?
C45B C42 H42B 105.5 . . ?
C43B C42 H42B 105.5 . . ?
C42 C43A C44 112.5(7) . . ?
C42 C43A H43A 109.1 . . ?
C44 C43A H43A 109.1 . . ?
C42 C43A H43B 109.1 . . ?
C44 C43A H43B 109.1 . . ?
H43A C43A H43B 107.8 . . ?
C44 C43B C42 112.0(8) . . ?
C44 C43B H43C 109.2 . . ?
C42 C43B H43C 109.2 . . ?
C44 C43B H43D 109.2 . . ?
C42 C43B H43D 109.2 . . ?
H43C C43B H43D 107.9 . . ?
C43A C44 H44A 109.5 . . ?
C43A C44 H44B 109.5 . . ?
H44A C44 H44B 109.5 . . ?
C43A C44 H44C 109.5 . . ?
H44A C44 H44C 109.5 . . ?
H44B C44 H44C 109.5 . . ?
C43B C44 H44D 109.5 . . ?
C43B C44 H44E 109.5 . . ?
H44D C44 H44E 109.5 . . ?
C43B C44 H44F 109.5 . . ?
H44D C44 H44F 109.5 . . ?
H44E C44 H44F 109.5 . . ?
C46 C45A C42 116.7(7) . . ?
C46 C45A H45A 108.1 . . ?
C42 C45A H45A 108.1 . . ?
C46 C45A H45B 108.1 . . ?
C42 C45A H45B 108.1 . . ?
H45A C45A H45B 107.3 . . ?
C42 C45B C46 111.1(9) . . ?
C42 C45B H45C 109.4 . . ?
C46 C45B H45C 109.4 . . ?
C42 C45B H45D 109.4 . . ?
C46 C45B H45D 109.4 . . ?
H45C C45B H45D 108 . . ?
C45A C46 H46A 109.5 . . ?
C45A C46 H46B 109.5 . . ?
H46A C46 H46B 109.5 . . ?
C45A C46 H46C 109.5 . . ?
H46A C46 H46C 109.5 . . ?
H46B C46 H46C 109.5 . . ?
C45B C46 H46D 109.5 . . ?
C45B C46 H46E 109.5 . . ?
H46D C46 H46E 109.5 . . ?
C45B C46 H46F 109.5 . . ?
H46D C46 H46F 109.5 . . ?
H46E C46 H46F 109.5 . . ?
C18 N1 C17 123.2(4) . . ?
C18 N1 C19 118.7(4) . . ?
C17 N1 C19 117.9(3) . . ?
C40 N2 C41 123.2(4) . . ?
C40 N2 C42 118.1(3) . . ?
C41 N2 C42 118.7(3) . . ?
O2 S1 O1 116.75(18) . . ?
O2 S1 C1 109.2(2) . . ?
O1 S1 C1 107.49(19) . . ?
O2 S1 C9 108.52(19) . . ?
O1 S1 C9 109.01(19) . . ?
C1 S1 C9 105.28(19) . . ?
O6 S2 O5 117.37(19) . . ?
O6 S2 C24 110.2(2) . . ?
O5 S2 C24 108.12(19) . . ?
O6 S2 C32 112.52(19) . . ?
O5 S2 C32 104.6(2) . . ?
C24 S2 C32 103.0(2) . . ?

loop_
_geom_bond_atom_site_label_1
_geom_bond_atom_site_label_2
_geom_bond_distance
_geom_bond_site_symmetry_2
_geom_bond_publ_flag
C1 C2 1.391(6) . ?
C1 C6 1.406(6) . ?
C1 S1 1.750(4) . ?
C2 C3 1.375(6) . ?
C2 H2 0.93 . ?
C3 C4 1.389(6) . ?
C3 H3 0.93 . ?
C4 C5 1.371(6) . ?
C4 H4 0.93 . ?
C5 C6 1.409(6) . ?
C5 H5 0.93 . ?
C6 C7 1.479(6) . ?
C7 C16 1.383(6) . ?
C7 C8 1.436(6) . ?
C8 C9 1.420(5) . ?
C8 C13 1.427(6) . ?
C9 C10 1.384(6) . ?
C9 S1 1.776(4) . ?
C10 C11 1.399(6) . ?
C10 C33 1.501(5) . ?
C11 C12 1.382(6) . ?
C11 H11 0.93 . ?
C12 C13 1.406(6) . ?
C12 C18 1.488(6) . ?
C13 C14 1.410(5) . ?
C14 C15 1.375(6) . ?
C14 C17 1.476(6) . ?
C15 C16 1.393(6) . ?
C15 H15 0.93 . ?
C16 H16 0.93 . ?
C17 O3 1.215(5) . ?
C17 N1 1.407(6) . ?
C18 O4 1.204(6) . ?
C18 N1 1.393(5) . ?
C19 C22B 1.448(14) . ?
C19 C20A 1.472(12) . ?
C19 N1 1.503(6) . ?
C19 C22A 1.536(11) . ?
C19 C20B 1.621(14) . ?
C19 H19A 0.98 . ?
C19 H19B 0.98 . ?
C20A C21 1.551(14) . ?
C20A H20A 0.97 . ?
C20A H20B 0.97 . ?
C20B C21 1.378(15) . ?
C20B H20C 0.97 . ?
C20B H20D 0.97 . ?
C21 H21A 0.96 . ?
C21 H21B 0.96 . ?
C21 H21C 0.96 . ?
C21 H21D 0.96 . ?
C21 H21E 0.96 . ?
C21 H21F 0.96 . ?
C22A C23 1.428(13) . ?
C22A H22A 0.97 . ?
C22A H22B 0.97 . ?
C22B C23 1.531(14) . ?
C22B H22C 0.97 . ?
C22B H22D 0.97 . ?
C23 H23A 0.96 . ?
C23 H23B 0.96 . ?
C23 H23C 0.96 . ?
C23 H23D 0.96 . ?
C23 H23E 0.96 . ?
C23 H23F 0.96 . ?
C24 C25 1.388(7) . ?
C24 C29 1.404(6) . ?
C24 S2 1.756(4) . ?
C25 C26 1.374(7) . ?
C25 H25 0.93 . ?
C26 C27 1.401(7) . ?
C26 H26 0.93 . ?
C27 C28 1.376(7) . ?
C27 H27 0.93 . ?
C28 C29 1.402(6) . ?
C28 H28 0.93 . ?
C29 C30 1.473(6) . ?
C30 C39 1.383(6) . ?
C30 C31 1.443(6) . ?
C31 C36 1.408(6) . ?
C31 C32 1.418(5) . ?
C32 C33 1.384(6) . ?
C32 S2 1.774(4) . ?
C33 C34 1.402(6) . ?
C34 C35 1.379(5) . ?
C34 H34 0.93 . ?
C35 C36 1.413(6) . ?
C35 C40 1.482(6) . ?
C36 C37 1.413(5) . ?
C37 C38 1.384(6) . ?
C37 C41 1.460(6) . ?
C38 C39 1.390(7) . ?
C38 H38 0.93 . ?
C39 H39 0.93 . ?
C40 O7 1.209(5) . ?
C40 N2 1.396(5) . ?
C41 O8 1.222(5) . ?
C41 N2 1.406(6) . ?
C42 C43A 1.487(11) . ?
C42 N2 1.491(6) . ?
C42 C45B 1.514(13) . ?
C42 C45A 1.540(12) . ?
C42 C43B 1.577(13) . ?
C42 H42A 0.98 . ?
C42 H42B 0.98 . ?
C43A C44 1.585(13) . ?
C43A H43A 0.97 . ?
C43A H43B 0.97 . ?
C43B C44 1.503(15) . ?
C43B H43C 0.97 . ?
C43B H43D 0.97 . ?
C44 H44A 0.96 . ?
C44 H44B 0.96 . ?
C44 H44C 0.96 . ?
C44 H44D 0.96 . ?
C44 H44E 0.96 . ?
C44 H44F 0.96 . ?
C45A C46 1.453(13) . ?
C45A H45A 0.97 . ?
C45A H45B 0.97 . ?
C45B C46 1.575(14) . ?
C45B H45C 0.97 . ?
C45B H45D 0.97 . ?
C46 H46A 0.96 . ?
C46 H46B 0.96 . ?
C46 H46C 0.96 . ?
C46 H46D 0.96 . ?
C46 H46E 0.96 . ?
C46 H46F 0.96 . ?
O1 S1 1.443(3) . ?
O2 S1 1.441(3) . ?
O5 S2 1.439(3) . ?
O6 S2 1.433(3) . ?
